data_7718788
loop_
_publ_author_name
'Pavard, Paul-Alexis'
'Pugliese, Eva'
'Coutancier, Damien'
'Albin, Val&#xe9;rie'
'Casaretto, Nicolas'
'Bourcier, Sophie'
'Lair, Virginie'
'Ringuede, Armelle'
'Auffrant, Audrey'
'Schneider, Nathanaelle'

_publ_section_title
;
 Relationship between molecular structures and thermogravimetric
 properties of gallium-amidinate based compounds.
;
_journal_issue 24
_journal_name_full 'Dalton transactions (Cambridge, England : 2003)'
_journal_page_first 9770
_journal_page_last 9777
_journal_paper_doi 10.1039/d5dt00944h
_journal_volume 54
_journal_year 2025
_chemical_formula_moiety 'C15 H33 Ga N2'
_chemical_formula_sum 'C15 H33 Ga N2'
_chemical_formula_weight 311.15
_space_group_crystal_system trigonal
_space_group_IT_number 154
_space_group_name_Hall 'P 32 2"'
_space_group_name_H-M_alt 'P 32 2 1'
_atom_sites_solution_hydrogens geom
_atom_sites_solution_primary dual
_audit_creation_date 2020-10-16
_audit_creation_method
;
Olex2 1.3
(compiled 2020.07.31 svn.rc2a77460 for OlexSys, GUI svn.r6145)
;
_audit_update_record
;
2025-04-15 deposited with the CCDC.	2025-05-26 downloaded from the CCDC.
;
_cell_angle_alpha 90
_cell_angle_beta 90
_cell_angle_gamma 120
_cell_formula_units_Z 6
_cell_length_a 9.3337(3)
_cell_length_b 9.3337(3)
_cell_length_c 34.8997(14)
_cell_measurement_reflns_used 1847
_cell_measurement_temperature 150.0
_cell_measurement_theta_max 21.505
_cell_measurement_theta_min 2.519
_cell_volume 2633.06(16)
_computing_cell_refinement 'SAINT V8.38A (Bruker, 2018)'
_computing_data_reduction 'SAINT V8.38A (Bruker, 2018)'
_computing_molecular_graphics 'Olex2 1.3 (Dolomanov et al., 2009)'
_computing_publication_material 'Olex2 1.3 (Dolomanov et al., 2009)'
_computing_structure_refinement 'SHELXL 2018/3 (Sheldrick, 2015)'
_computing_structure_solution 'SHELXT 2018/2 (Sheldrick, 2018)'
_diffrn_ambient_temperature 150.0
_diffrn_measured_fraction_theta_full 0.997
_diffrn_measured_fraction_theta_max 0.997
_diffrn_measurement_device_type 'Bruker APEX-II CCD'
_diffrn_measurement_method '\f and \w scans'
_diffrn_radiation_type MoK\a
_diffrn_radiation_wavelength 0.71073
_diffrn_reflns_av_R_equivalents 0.0861
_diffrn_reflns_av_unetI/netI 0.0758
_diffrn_reflns_Laue_measured_fraction_full 0.997
_diffrn_reflns_Laue_measured_fraction_max 0.997
_diffrn_reflns_limit_h_max 11
_diffrn_reflns_limit_h_min -10
_diffrn_reflns_limit_k_max 10
_diffrn_reflns_limit_k_min -11
_diffrn_reflns_limit_l_max 43
_diffrn_reflns_limit_l_min -43
_diffrn_reflns_number 17865
_diffrn_reflns_point_group_measured_fraction_full 0.998
_diffrn_reflns_point_group_measured_fraction_max 0.998
_diffrn_reflns_theta_full 25.242
_diffrn_reflns_theta_max 26.369
_diffrn_reflns_theta_min 1.751
_diffrn_source_current 31.0
_diffrn_source_power 1.705
_diffrn_source_voltage 55.0
_diffrn_standards_number 0
_exptl_absorpt_coefficient_mu 1.557
_exptl_absorpt_correction_T_max 0.7462
_exptl_absorpt_correction_T_min 0.6368
_exptl_absorpt_correction_type multi-scan
_exptl_absorpt_process_details
;
SADABS-2016/2 (Bruker,2016/2) was used for absorption correction.
wR2(int) was 0.1021 before and 0.0669 after correction.
The Ratio of minimum to maximum transmission is 0.8534.
The \l/2 correction factor is Not present.
;
_exptl_crystal_colour colourless
_exptl_crystal_colour_primary colourless
_exptl_crystal_density_diffrn 1.177
_exptl_crystal_description plate
_exptl_crystal_F_000 1008
_exptl_crystal_size_max 0.3
_exptl_crystal_size_mid 0.2
_exptl_crystal_size_min 0.08
_refine_diff_density_max 0.421
_refine_diff_density_min -0.850
_refine_diff_density_rms 0.076
_refine_ls_abs_structure_details
;
 Flack x determined using 972 quotients [(I+)-(I-)]/[(I+)+(I-)]
 (Parsons, Flack and Wagner, Acta Cryst. B69 (2013) 249-259).
;
_refine_ls_abs_structure_Flack 0.03(2)
_refine_ls_extinction_method none
_refine_ls_goodness_of_fit_ref 1.095
_refine_ls_hydrogen_treatment constr
_refine_ls_matrix_type full
_refine_ls_number_parameters 236
_refine_ls_number_reflns 3590
_refine_ls_number_restraints 144
_refine_ls_restrained_S_all 1.096
_refine_ls_R_factor_all 0.0672
_refine_ls_R_factor_gt 0.0501
_refine_ls_shift/su_max 0.001
_refine_ls_shift/su_mean 0.000
_refine_ls_structure_factor_coef Fsqd
_refine_ls_weighting_details 'w=1/[\s^2^(Fo^2^)+3.9403P] where P=(Fo^2^+2Fc^2^)/3'
_refine_ls_weighting_scheme calc
_refine_ls_wR_factor_gt 0.1023
_refine_ls_wR_factor_ref 0.1096
_reflns_Friedel_coverage 0.690
_reflns_Friedel_fraction_full 1.000
_reflns_Friedel_fraction_max 1.000
_reflns_number_gt 2956
_reflns_number_total 3590
_reflns_threshold_expression 'I > 2\s(I)'
_cod_data_source_file d5dt00944h2.cif
_cod_data_source_block L5GaMe2
_cod_depositor_comments 'Adding full bibliography for 7718786--7718794.cif.'
_cod_original_cell_volume 2633.1(2)
_cod_database_code 7718788
_shelx_shelxl_version_number 2018/3
_shelx_space_group_comment
;
The symmetry employed for this shelxl refinement is uniquely defined
by the following loop, which should always be used as a source of
symmetry information in preference to the above space-group names.
They are only intended as comments.
;
_shelx_estimated_absorpt_t_max 0.886
_shelx_estimated_absorpt_t_min 0.652
_olex2_refinement_description
;
1. Fixed Uiso
 At 1.5 times of:
  All C(H,H,H) groups
2. Restrained distances
 C6-C7A \\sim C6-C9
 with sigma of 0.02
 C6-C8A \\sim C6-C7
 with sigma of 0.02
 C10-C13A \\sim C10-C13
 with sigma of 0.02
 C6-C9A \\sim C6-C8
 with sigma of 0.02
 C10-C11A \\sim C10-C11
 with sigma of 0.02
 C10-C12A \\sim C10-C12
 with sigma of 0.02
3. Uiso/Uaniso restraints and constraints
C6 \\sim C7A \\sim C8A \\sim C9A \\sim C7 \\sim C8 \\sim C9: within 2A with
sigma of 0.004 and sigma for terminal atoms of 0.008 within 2A
C10 \\sim C11A \\sim C12A \\sim C13A \\sim C11 \\sim C12 \\sim C13: within 2A
with sigma of 0.004 and sigma for terminal atoms of 0.008 within 2A
4. Others
 Sof(C7)=Sof(H7A)=Sof(H7B)=Sof(H7C)=Sof(C8)=Sof(H8A)=Sof(H8B)=Sof(H8C)=Sof(C9)=
 Sof(H9A)=Sof(H9B)=Sof(H9C)=1-FVAR(1)
 Sof(C7A)=Sof(H7AA)=Sof(H7AB)=Sof(H7AC)=Sof(C8A)=Sof(H8AA)=Sof(H8AB)=Sof(H8AC)=
 Sof(C9A)=Sof(H9AA)=Sof(H9AB)=Sof(H9AC)=FVAR(1)
 Sof(C11)=Sof(H11D)=Sof(H11E)=Sof(H11F)=Sof(C12)=Sof(H12D)=Sof(H12E)=Sof(H12F)=
 Sof(C13)=Sof(H13D)=Sof(H13E)=Sof(H13F)=1-FVAR(2)
 Sof(C11A)=Sof(H11A)=Sof(H11B)=Sof(H11C)=Sof(C12A)=Sof(H12A)=Sof(H12B)=
 Sof(H12C)=Sof(C13A)=Sof(H13A)=Sof(H13B)=Sof(H13C)=FVAR(2)
5.a Idealised Me refined as rotating group:
 C2(H2A,H2B,H2C), C3(H3A,H3B,H3C), C4(H4A,H4B,H4C), C14(H14A,H14B,H14C),
 C15(H15A,H15B,H15C), C7A(H7AA,H7AB,H7AC), C8A(H8AA,H8AB,H8AC), C9A(H9AA,H9AB,
 H9AC), C11A(H11A,H11B,H11C), C12A(H12A,H12B,H12C), C13A(H13A,H13B,H13C),
 C7(H7A,H7B,H7C), C8(H8A,H8B,H8C), C9(H9A,H9B,H9C), C11(H11D,H11E,H11F),
 C12(H12D,H12E,H12F), C13(H13D,H13E,H13F)
;
_olex2_submission_special_instructions 'No special instructions were received'

loop_
_space_group_symop_operation_xyz
'x, y, z'
'-y, x-y, z+2/3'
'-x+y, -x, z+1/3'
'y, x, -z'
'x-y, -y, -z+1/3'
'-x, -x+y, -z+2/3'

loop_
_atom_site_label
_atom_site_type_symbol
_atom_site_fract_x
_atom_site_fract_y
_atom_site_fract_z
_atom_site_U_iso_or_equiv
_atom_site_adp_type
_atom_site_occupancy
_atom_site_site_symmetry_order
_atom_site_calc_flag
_atom_site_refinement_flags_posn
_atom_site_refinement_flags_adp
_atom_site_refinement_flags_occupancy
_atom_site_disorder_assembly
_atom_site_disorder_group
C1 C 0.3979(9) 0.6879(8) 0.70779(18) 0.0314(16) Uani 1 1 d . . . . .
C2 C 0.4668(12) 0.7134(12) 0.66744(19) 0.058(3) Uani 1 1 d . . . . .
H2A H 0.578843 0.809618 0.666982 0.087 Uiso 1 1 calc R U . . .
H2B H 0.395726 0.732367 0.649974 0.087 Uiso 1 1 calc R U . . .
H2C H 0.470503 0.614859 0.659280 0.087 Uiso 1 1 calc R U . . .
C3 C 0.4074(14) 0.8444(13) 0.7231(2) 0.070(3) Uani 1 1 d . . . . .
H3A H 0.358051 0.823267 0.748774 0.105 Uiso 1 1 calc R U . . .
H3B H 0.346937 0.878756 0.706001 0.105 Uiso 1 1 calc R U . . .
H3C H 0.523460 0.932412 0.724588 0.105 Uiso 1 1 calc R U . . .
C4 C 0.2148(10) 0.5610(12) 0.7053(3) 0.077(3) Uani 1 1 d . . . . .
H4A H 0.200813 0.457902 0.694430 0.115 Uiso 1 1 calc R U . . .
H4B H 0.159398 0.603540 0.688818 0.115 Uiso 1 1 calc R U . . .
H4C H 0.165958 0.539566 0.730971 0.115 Uiso 1 1 calc R U . . .
C5 C 0.6071(8) 0.6404(8) 0.75013(16) 0.0228(14) Uani 1 1 d . . . . .
C6 C 0.7765(9) 0.7957(9) 0.74461(19) 0.0394(16) Uani 1 1 d D U . . .
C10 C 0.6614(9) 0.4456(9) 0.79590(18) 0.0353(16) Uani 1 1 d D U . . .
C14 C 0.2979(9) 0.2084(9) 0.7167(2) 0.045(2) Uani 1 1 d . . . . .
H14A H 0.394659 0.246605 0.699971 0.068 Uiso 1 1 calc R U . . .
H14B H 0.201148 0.185780 0.701223 0.068 Uiso 1 1 calc R U . . .
H14C H 0.276988 0.107000 0.729859 0.068 Uiso 1 1 calc R U . . .
C15 C 0.1733(10) 0.3433(9) 0.7944(2) 0.044(2) Uani 1 1 d . . . . .
H15A H 0.178717 0.274629 0.814933 0.067 Uiso 1 1 calc R U . . .
H15B H 0.062731 0.286805 0.782857 0.067 Uiso 1 1 calc R U . . .
H15C H 0.195542 0.449777 0.804982 0.067 Uiso 1 1 calc R U . . .
Ga1 Ga 0.34007(9) 0.38116(8) 0.75490(2) 0.02312(18) Uani 1 1 d . . . . .
N1 N 0.4640(7) 0.6089(6) 0.73401(14) 0.0318(13) Uani 1 1 d . . . . .
N2 N 0.5752(6) 0.5069(7) 0.77070(14) 0.0291(12) Uani 1 1 d . . . . .
C7A C 0.8639(15) 0.7756(16) 0.7130(3) 0.043(3) Uani 0.565(8) 1 d D U P A 1
H7AA H 0.852120 0.665348 0.714103 0.065 Uiso 0.565(8) 1 calc R U P A 1
H7AB H 0.981278 0.859866 0.714507 0.065 Uiso 0.565(8) 1 calc R U P A 1
H7AC H 0.817671 0.788024 0.688822 0.065 Uiso 0.565(8) 1 calc R U P A 1
C8A C 0.8832(17) 0.8504(18) 0.7836(3) 0.045(3) Uani 0.565(8) 1 d D U P A 1
H8AA H 0.813443 0.847836 0.804857 0.067 Uiso 0.565(8) 1 calc R U P A 1
H8AB H 0.977366 0.962723 0.780697 0.067 Uiso 0.565(8) 1 calc R U P A 1
H8AC H 0.923877 0.773797 0.788936 0.067 Uiso 0.565(8) 1 calc R U P A 1
C9A C 0.7626(19) 0.9536(18) 0.7395(4) 0.048(3) Uani 0.565(8) 1 d D U P A 1
H9AA H 0.730929 0.959601 0.713038 0.073 Uiso 0.565(8) 1 calc R U P A 1
H9AB H 0.869623 1.051634 0.745194 0.073 Uiso 0.565(8) 1 calc R U P A 1
H9AC H 0.678549 0.949173 0.757058 0.073 Uiso 0.565(8) 1 calc R U P A 1
C11A C 0.764(2) 0.563(2) 0.8287(4) 0.041(4) Uani 0.481(11) 1 d D U P B 1
H11A H 0.861317 0.659737 0.818067 0.061 Uiso 0.481(11) 1 calc R U P B 1
H11B H 0.800086 0.504508 0.846189 0.061 Uiso 0.481(11) 1 calc R U P B 1
H11C H 0.696291 0.598058 0.842780 0.061 Uiso 0.481(11) 1 calc R U P B 1
C12A C 0.737(2) 0.359(2) 0.7752(5) 0.044(3) Uani 0.481(11) 1 d D U P B 1
H12A H 0.666595 0.296970 0.753534 0.066 Uiso 0.481(11) 1 calc R U P B 1
H12B H 0.747963 0.283367 0.792735 0.066 Uiso 0.481(11) 1 calc R U P B 1
H12C H 0.846928 0.441479 0.765657 0.066 Uiso 0.481(11) 1 calc R U P B 1
C13A C 0.5169(18) 0.305(2) 0.8196(5) 0.040(3) Uani 0.481(11) 1 d D U P B 1
H13A H 0.458601 0.351089 0.833774 0.060 Uiso 0.481(11) 1 calc R U P B 1
H13B H 0.562186 0.257496 0.837683 0.060 Uiso 0.481(11) 1 calc R U P B 1
H13C H 0.439598 0.218450 0.802170 0.060 Uiso 0.481(11) 1 calc R U P B 1
C7 C 0.9150(19) 0.736(2) 0.7400(5) 0.048(4) Uani 0.435(8) 1 d D U P A 2
H7A H 0.909172 0.669222 0.762325 0.072 Uiso 0.435(8) 1 calc R U P A 2
H7B H 1.025846 0.833231 0.738372 0.072 Uiso 0.435(8) 1 calc R U P A 2
H7C H 0.891975 0.669382 0.716703 0.072 Uiso 0.435(8) 1 calc R U P A 2
C8 C 0.823(2) 0.915(2) 0.7744(5) 0.051(4) Uani 0.435(8) 1 d D U P A 2
H8A H 0.734226 0.941287 0.778390 0.077 Uiso 0.435(8) 1 calc R U P A 2
H8B H 0.924769 1.016427 0.767162 0.077 Uiso 0.435(8) 1 calc R U P A 2
H8C H 0.841355 0.871052 0.798158 0.077 Uiso 0.435(8) 1 calc R U P A 2
C9 C 0.801(2) 0.869(2) 0.7036(4) 0.043(3) Uani 0.435(8) 1 d D U P A 2
H9A H 0.760817 0.778769 0.684761 0.065 Uiso 0.435(8) 1 calc R U P A 2
H9B H 0.919327 0.945545 0.699148 0.065 Uiso 0.435(8) 1 calc R U P A 2
H9C H 0.739775 0.927714 0.700888 0.065 Uiso 0.435(8) 1 calc R U P A 2
C11 C 0.685(2) 0.509(2) 0.8358(3) 0.041(3) Uani 0.519(11) 1 d D U P B 2
H11D H 0.774011 0.625067 0.836305 0.062 Uiso 0.519(11) 1 calc R U P B 2
H11E H 0.713831 0.443126 0.852402 0.062 Uiso 0.519(11) 1 calc R U P B 2
H11F H 0.582038 0.502041 0.844873 0.062 Uiso 0.519(11) 1 calc R U P B 2
C12 C 0.8163(17) 0.461(2) 0.7777(4) 0.038(3) Uani 0.519(11) 1 d D U P B 2
H12D H 0.789662 0.410636 0.752148 0.057 Uiso 0.519(11) 1 calc R U P B 2
H12E H 0.858463 0.403641 0.793696 0.057 Uiso 0.519(11) 1 calc R U P B 2
H12F H 0.900746 0.577925 0.775549 0.057 Uiso 0.519(11) 1 calc R U P B 2
C13 C 0.5394(19) 0.2553(17) 0.7961(5) 0.047(3) Uani 0.519(11) 1 d D U P B 2
H13D H 0.436442 0.231726 0.808859 0.070 Uiso 0.519(11) 1 calc R U P B 2
H13E H 0.589686 0.199843 0.809777 0.070 Uiso 0.519(11) 1 calc R U P B 2
H13F H 0.515351 0.214658 0.769614 0.070 Uiso 0.519(11) 1 calc R U P B 2

loop_
_atom_site_aniso_label
_atom_site_aniso_U_11
_atom_site_aniso_U_22
_atom_site_aniso_U_33
_atom_site_aniso_U_23
_atom_site_aniso_U_13
_atom_site_aniso_U_12
C1 0.035(4) 0.030(4) 0.034(3) 0.010(3) -0.004(3) 0.019(3)
C2 0.088(8) 0.078(7) 0.039(4) 0.016(4) 0.011(4) 0.065(6)
C3 0.135(9) 0.073(7) 0.038(4) -0.005(5) -0.004(5) 0.079(8)
C4 0.037(5) 0.064(7) 0.115(8) 0.040(6) -0.028(5) 0.015(5)
C5 0.019(3) 0.019(3) 0.028(3) 0.001(3) -0.003(3) 0.008(3)
C6 0.026(3) 0.032(4) 0.045(3) 0.008(3) -0.004(3) 0.004(3)
C10 0.033(3) 0.039(4) 0.041(3) 0.008(3) -0.006(3) 0.024(3)
C14 0.039(5) 0.035(4) 0.052(4) -0.011(3) 0.012(3) 0.012(4)
C15 0.037(4) 0.030(4) 0.046(4) -0.002(3) 0.011(3) 0.001(4)
Ga1 0.0182(4) 0.0191(4) 0.0287(3) 0.0027(3) 0.0003(3) 0.0069(3)
N1 0.025(3) 0.027(3) 0.041(3) 0.012(2) -0.004(3) 0.012(3)
N2 0.023(3) 0.025(3) 0.035(3) 0.006(3) -0.002(2) 0.009(3)
C7A 0.028(5) 0.038(6) 0.042(5) -0.003(4) 0.009(4) 0.000(5)
C8A 0.033(6) 0.031(6) 0.045(5) -0.001(5) -0.006(5) -0.003(4)
C9A 0.037(5) 0.031(5) 0.056(5) 0.003(5) -0.006(5) 0.001(4)
C11A 0.039(7) 0.045(7) 0.035(6) 0.009(5) -0.004(6) 0.018(6)
C12A 0.041(6) 0.046(6) 0.052(5) 0.007(6) -0.005(5) 0.027(5)
C13A 0.038(6) 0.044(6) 0.044(6) 0.020(5) -0.007(5) 0.024(5)
C7 0.026(6) 0.041(6) 0.053(6) 0.005(5) 0.003(5) -0.001(5)
C8 0.037(6) 0.035(6) 0.054(6) -0.003(6) -0.003(6) -0.002(5)
C9 0.028(6) 0.035(6) 0.048(5) 0.002(5) 0.002(5) 0.002(5)
C11 0.045(6) 0.046(6) 0.037(5) 0.011(5) 0.000(5) 0.026(5)
C12 0.035(6) 0.041(7) 0.043(6) -0.002(6) -0.010(5) 0.024(5)
C13 0.043(6) 0.043(6) 0.057(6) 0.016(5) -0.012(5) 0.024(5)

loop_
_atom_type_symbol
_atom_type_description
_atom_type_scat_dispersion_real
_atom_type_scat_dispersion_imag
_atom_type_scat_source
C C 0.0033 0.0016 'International Tables Vol C Tables 4.2.6.8 and 6.1.1.4'
H H 0.0000 0.0000 'International Tables Vol C Tables 4.2.6.8 and 6.1.1.4'
Ga Ga 0.2307 1.6083 'International Tables Vol C Tables 4.2.6.8 and 6.1.1.4'
N N 0.0061 0.0033 'International Tables Vol C Tables 4.2.6.8 and 6.1.1.4'

loop_
_geom_angle_atom_site_label_1
_geom_angle_atom_site_label_2
_geom_angle_atom_site_label_3
_geom_angle
_geom_angle_site_symmetry_1
_geom_angle_site_symmetry_3
_geom_angle_publ_flag
C2 C1 C4 107.0(7) . . ?
C3 C1 C2 111.2(6) . . ?
C3 C1 C4 105.8(7) . . ?
N1 C1 C2 113.6(6) . . ?
N1 C1 C3 114.9(6) . . ?
N1 C1 C4 103.4(5) . . ?
C1 C2 H2A 109.5 . . ?
C1 C2 H2B 109.5 . . ?
C1 C2 H2C 109.5 . . ?
H2A C2 H2B 109.5 . . ?
H2A C2 H2C 109.5 . . ?
H2B C2 H2C 109.5 . . ?
C1 C3 H3A 109.5 . . ?
C1 C3 H3B 109.5 . . ?
C1 C3 H3C 109.5 . . ?
H3A C3 H3B 109.5 . . ?
H3A C3 H3C 109.5 . . ?
H3B C3 H3C 109.5 . . ?
C1 C4 H4A 109.5 . . ?
C1 C4 H4B 109.5 . . ?
C1 C4 H4C 109.5 . . ?
H4A C4 H4B 109.5 . . ?
H4A C4 H4C 109.5 . . ?
H4B C4 H4C 109.5 . . ?
C6 C5 Ga1 175.6(5) . . ?
N1 C5 C6 126.8(6) . . ?
N1 C5 Ga1 53.5(3) . . ?
N2 C5 C6 126.4(6) . . ?
N2 C5 Ga1 53.4(3) . . ?
N2 C5 N1 106.8(5) . . ?
C5 C6 C8A 112.1(7) . . ?
C5 C6 C9A 112.1(8) . . ?
C5 C6 C7 107.7(8) . . ?
C5 C6 C9 112.9(8) . . ?
C7A C6 C5 110.9(7) . . ?
C7A C6 C8A 112.8(9) . . ?
C7A C6 C9A 110.9(9) . . ?
C9A C6 C8A 97.4(9) . . ?
C8 C6 C5 114.5(10) . . ?
C8 C6 C7 110.7(12) . . ?
C8 C6 C9 114.1(12) . . ?
C9 C6 C7 95.1(10) . . ?
N2 C10 C11A 115.5(9) . . ?
N2 C10 C12A 114.4(8) . . ?
N2 C10 C13A 103.3(7) . . ?
N2 C10 C12 113.0(7) . . ?
N2 C10 C13 102.3(7) . . ?
C11A C10 C13A 99.8(9) . . ?
C12A C10 C11A 116.5(11) . . ?
C12A C10 C13A 104.2(11) . . ?
C11 C10 N2 113.5(8) . . ?
C11 C10 C12 114.3(10) . . ?
C11 C10 C13 109.3(10) . . ?
C12 C10 C13 103.1(10) . . ?
H14A C14 H14B 109.5 . . ?
H14A C14 H14C 109.5 . . ?
H14B C14 H14C 109.5 . . ?
Ga1 C14 H14A 109.5 . . ?
Ga1 C14 H14B 109.5 . . ?
Ga1 C14 H14C 109.5 . . ?
H15A C15 H15B 109.5 . . ?
H15A C15 H15C 109.5 . . ?
H15B C15 H15C 109.5 . . ?
Ga1 C15 H15A 109.5 . . ?
Ga1 C15 H15B 109.5 . . ?
Ga1 C15 H15C 109.5 . . ?
C14 Ga1 C5 116.6(3) . . ?
C14 Ga1 N1 113.5(3) . . ?
C14 Ga1 N2 112.4(3) . . ?
C15 Ga1 C5 122.9(3) . . ?
C15 Ga1 C14 120.5(3) . . ?
C15 Ga1 N1 115.7(3) . . ?
C15 Ga1 N2 116.9(3) . . ?
N1 Ga1 C5 32.9(2) . . ?
N2 Ga1 C5 32.8(2) . . ?
N2 Ga1 N1 65.6(2) . . ?
C1 N1 Ga1 126.4(4) . . ?
C5 N1 C1 139.8(6) . . ?
C5 N1 Ga1 93.7(4) . . ?
C5 N2 C10 140.0(6) . . ?
C5 N2 Ga1 93.9(4) . . ?
C10 N2 Ga1 126.1(4) . . ?
C6 C7A H7AA 109.5 . . ?
C6 C7A H7AB 109.5 . . ?
C6 C7A H7AC 109.5 . . ?
H7AA C7A H7AB 109.5 . . ?
H7AA C7A H7AC 109.5 . . ?
H7AB C7A H7AC 109.5 . . ?
C6 C8A H8AA 109.5 . . ?
C6 C8A H8AB 109.5 . . ?
C6 C8A H8AC 109.5 . . ?
H8AA C8A H8AB 109.5 . . ?
H8AA C8A H8AC 109.5 . . ?
H8AB C8A H8AC 109.5 . . ?
C6 C9A H9AA 109.5 . . ?
C6 C9A H9AB 109.5 . . ?
C6 C9A H9AC 109.5 . . ?
H9AA C9A H9AB 109.5 . . ?
H9AA C9A H9AC 109.5 . . ?
H9AB C9A H9AC 109.5 . . ?
C10 C11A H11A 109.5 . . ?
C10 C11A H11B 109.5 . . ?
C10 C11A H11C 109.5 . . ?
H11A C11A H11B 109.5 . . ?
H11A C11A H11C 109.5 . . ?
H11B C11A H11C 109.5 . . ?
C10 C12A H12A 109.5 . . ?
C10 C12A H12B 109.5 . . ?
C10 C12A H12C 109.5 . . ?
H12A C12A H12B 109.5 . . ?
H12A C12A H12C 109.5 . . ?
H12B C12A H12C 109.5 . . ?
C10 C13A H13A 109.5 . . ?
C10 C13A H13B 109.5 . . ?
C10 C13A H13C 109.5 . . ?
H13A C13A H13B 109.5 . . ?
H13A C13A H13C 109.5 . . ?
H13B C13A H13C 109.5 . . ?
C6 C7 H7A 109.5 . . ?
C6 C7 H7B 109.5 . . ?
C6 C7 H7C 109.5 . . ?
H7A C7 H7B 109.5 . . ?
H7A C7 H7C 109.5 . . ?
H7B C7 H7C 109.5 . . ?
C6 C8 H8A 109.5 . . ?
C6 C8 H8B 109.5 . . ?
C6 C8 H8C 109.5 . . ?
H8A C8 H8B 109.5 . . ?
H8A C8 H8C 109.5 . . ?
H8B C8 H8C 109.5 . . ?
C6 C9 H9A 109.5 . . ?
C6 C9 H9B 109.5 . . ?
C6 C9 H9C 109.5 . . ?
H9A C9 H9B 109.5 . . ?
H9A C9 H9C 109.5 . . ?
H9B C9 H9C 109.5 . . ?
C10 C11 H11D 109.5 . . ?
C10 C11 H11E 109.5 . . ?
C10 C11 H11F 109.5 . . ?
H11D C11 H11E 109.5 . . ?
H11D C11 H11F 109.5 . . ?
H11E C11 H11F 109.5 . . ?
C10 C12 H12D 109.5 . . ?
C10 C12 H12E 109.5 . . ?
C10 C12 H12F 109.5 . . ?
H12D C12 H12E 109.5 . . ?
H12D C12 H12F 109.5 . . ?
H12E C12 H12F 109.5 . . ?
C10 C13 H13D 109.5 . . ?
C10 C13 H13E 109.5 . . ?
C10 C13 H13F 109.5 . . ?
H13D C13 H13E 109.5 . . ?
H13D C13 H13F 109.5 . . ?
H13E C13 H13F 109.5 . . ?

loop_
_geom_bond_atom_site_label_1
_geom_bond_atom_site_label_2
_geom_bond_distance
_geom_bond_site_symmetry_2
_geom_bond_publ_flag
C1 C2 1.517(9) . ?
C1 C3 1.516(11) . ?
C1 C4 1.519(11) . ?
C1 N1 1.489(8) . ?
C2 H2A 0.9800 . ?
C2 H2B 0.9800 . ?
C2 H2C 0.9800 . ?
C3 H3A 0.9800 . ?
C3 H3B 0.9800 . ?
C3 H3C 0.9800 . ?
C4 H4A 0.9800 . ?
C4 H4B 0.9800 . ?
C4 H4C 0.9800 . ?
C5 C6 1.532(10) . ?
C5 Ga1 2.462(6) . ?
C5 N1 1.339(8) . ?
C5 N2 1.336(8) . ?
C6 C7A 1.439(13) . ?
C6 C8A 1.611(13) . ?
C6 C9A 1.553(14) . ?
C6 C7 1.653(17) . ?
C6 C8 1.427(16) . ?
C6 C9 1.553(14) . ?
C10 N2 1.487(8) . ?
C10 C11A 1.542(15) . ?
C10 C12A 1.497(15) . ?
C10 C13A 1.567(15) . ?
C10 C11 1.486(14) . ?
C10 C12 1.519(14) . ?
C10 C13 1.558(15) . ?
C14 H14A 0.9800 . ?
C14 H14B 0.9800 . ?
C14 H14C 0.9800 . ?
C14 Ga1 1.975(7) . ?
C15 H15A 0.9800 . ?
C15 H15B 0.9800 . ?
C15 H15C 0.9800 . ?
C15 Ga1 1.974(7) . ?
Ga1 N1 1.982(5) . ?
Ga1 N2 1.980(5) . ?
C7A H7AA 0.9800 . ?
C7A H7AB 0.9800 . ?
C7A H7AC 0.9800 . ?
C8A H8AA 0.9800 . ?
C8A H8AB 0.9800 . ?
C8A H8AC 0.9800 . ?
C9A H9AA 0.9800 . ?
C9A H9AB 0.9800 . ?
C9A H9AC 0.9800 . ?
C11A H11A 0.9800 . ?
C11A H11B 0.9800 . ?
C11A H11C 0.9800 . ?
C12A H12A 0.9800 . ?
C12A H12B 0.9800 . ?
C12A H12C 0.9800 . ?
C13A H13A 0.9800 . ?
C13A H13B 0.9800 . ?
C13A H13C 0.9800 . ?
C7 H7A 0.9800 . ?
C7 H7B 0.9800 . ?
C7 H7C 0.9800 . ?
C8 H8A 0.9800 . ?
C8 H8B 0.9800 . ?
C8 H8C 0.9800 . ?
C9 H9A 0.9800 . ?
C9 H9B 0.9800 . ?
C9 H9C 0.9800 . ?
C11 H11D 0.9800 . ?
C11 H11E 0.9800 . ?
C11 H11F 0.9800 . ?
C12 H12D 0.9800 . ?
C12 H12E 0.9800 . ?
C12 H12F 0.9800 . ?
C13 H13D 0.9800 . ?
C13 H13E 0.9800 . ?
C13 H13F 0.9800 . ?

loop_
_geom_torsion_atom_site_label_1
_geom_torsion_atom_site_label_2
_geom_torsion_atom_site_label_3
_geom_torsion_atom_site_label_4
_geom_torsion
_geom_torsion_site_symmetry_1
_geom_torsion_site_symmetry_2
_geom_torsion_site_symmetry_3
_geom_torsion_site_symmetry_4
_geom_torsion_publ_flag
C2 C1 N1 C5 65.2(11) . . . . ?
C2 C1 N1 Ga1 -109.5(7) . . . . ?
C3 C1 N1 C5 -64.4(11) . . . . ?
C3 C1 N1 Ga1 120.9(7) . . . . ?
C4 C1 N1 C5 -179.2(8) . . . . ?
C4 C1 N1 Ga1 6.1(8) . . . . ?
C6 C5 N1 C1 -1.2(12) . . . . ?
C6 C5 N1 Ga1 174.6(6) . . . . ?
C6 C5 N2 C10 2.8(12) . . . . ?
C6 C5 N2 Ga1 -174.6(6) . . . . ?
Ga1 C5 N1 C1 -175.7(9) . . . . ?
Ga1 C5 N2 C10 177.4(9) . . . . ?
N1 C5 C6 C7A -90.2(10) . . . . ?
N1 C5 C6 C8A 142.7(8) . . . . ?
N1 C5 C6 C9A 34.4(10) . . . . ?
N1 C5 C6 C7 -137.9(9) . . . . ?
N1 C5 C6 C8 98.5(12) . . . . ?
N1 C5 C6 C9 -34.3(12) . . . . ?
N1 C5 N2 C10 -179.8(7) . . . . ?
N1 C5 N2 Ga1 2.8(5) . . . . ?
N2 C5 C6 C7A 86.6(10) . . . . ?
N2 C5 C6 C8A -40.5(11) . . . . ?
N2 C5 C6 C9A -148.8(8) . . . . ?
N2 C5 C6 C7 39.0(10) . . . . ?
N2 C5 C6 C8 -84.6(13) . . . . ?
N2 C5 C6 C9 142.6(10) . . . . ?
N2 C5 N1 C1 -178.5(7) . . . . ?
N2 C5 N1 Ga1 -2.8(5) . . . . ?
C11A C10 N2 C5 51.5(13) . . . . ?
C11A C10 N2 Ga1 -131.7(9) . . . . ?
C12A C10 N2 C5 -88.0(13) . . . . ?
C12A C10 N2 Ga1 88.8(10) . . . . ?
C13A C10 N2 C5 159.4(10) . . . . ?
C13A C10 N2 Ga1 -23.8(10) . . . . ?
C11 C10 N2 C5 80.7(12) . . . . ?
C11 C10 N2 Ga1 -102.5(10) . . . . ?
C12 C10 N2 C5 -51.5(13) . . . . ?
C12 C10 N2 Ga1 125.3(8) . . . . ?
C13 C10 N2 C5 -161.7(10) . . . . ?
C13 C10 N2 Ga1 15.1(10) . . . . ?
